data_4503546
loop_
_publ_author_name
'Frisch, Mark'
'Cahill, Christopher L.'

_publ_section_title
;
 Thorium(IV) Coordination Polymers in the Pyridine and
 Pyrazinedicarboxylic Acid Systems
;
_journal_issue 8
_journal_name_full 'Crystal Growth &amp; Design'
_journal_page_first 2921
_journal_paper_doi 10.1021/cg800029z
_journal_volume 8
_journal_year 2008
_chemical_formula_moiety 'C14 H6 N2 O9 Th'
_chemical_formula_sum 'C14 H6 N2 O9 Th'
_chemical_formula_weight 578.25
_chemical_name_systematic
;
 ?
;
_space_group_IT_number 19
_symmetry_cell_setting orthorhombic
_symmetry_space_group_name_Hall 'P 2ac 2ab'
_symmetry_space_group_name_H-M 'P 21 21 21'
_atom_sites_solution_hydrogens geom
_atom_sites_solution_primary direct
_atom_sites_solution_secondary difmap
_audit_creation_method SHELXL-97
_cell_angle_alpha 90.00
_cell_angle_beta 90.00
_cell_angle_gamma 90.00
_cell_formula_units_Z 4
_cell_length_a 9.6134(11)
_cell_length_b 10.0722(12)
_cell_length_c 16.1700(19)
_cell_measurement_reflns_used 3711
_cell_measurement_temperature 298(2)
_cell_measurement_theta_max 25.02
_cell_measurement_theta_min 2.38
_cell_volume 1565.7(3)
_computing_cell_refinement 'SAINTPLUS (Bruker AXS, 2005)'
_computing_data_collection 'APEX II (Bruker AXS, 2005)'
_computing_data_reduction 'SAINTPLUS (Bruker AXS, 2005)'
_computing_publication_material 'WINGX (Farrugia, 1998)'
_computing_structure_refinement 'SHELXL-97 (Sheldrick, 1997)'
_computing_structure_solution 'SHELXS (Sheldrick, 2004)'
_diffrn_ambient_temperature 298(2)
_diffrn_measured_fraction_theta_full 0.999
_diffrn_measured_fraction_theta_max 0.999
_diffrn_measurement_device_type 'Bruker APEX II CCD'
_diffrn_measurement_method 'phi and omega scans'
_diffrn_radiation_monochromator graphite
_diffrn_radiation_source 'fine-focus sealed tube'
_diffrn_radiation_type MoK\a
_diffrn_radiation_wavelength 0.71073
_diffrn_reflns_av_R_equivalents 0.1478
_diffrn_reflns_av_sigmaI/netI 0.1315
_diffrn_reflns_limit_h_max 11
_diffrn_reflns_limit_h_min -9
_diffrn_reflns_limit_k_max 11
_diffrn_reflns_limit_k_min -11
_diffrn_reflns_limit_l_max 19
_diffrn_reflns_limit_l_min -19
_diffrn_reflns_number 23584
_diffrn_reflns_theta_full 25.00
_diffrn_reflns_theta_max 25.02
_diffrn_reflns_theta_min 2.38
_exptl_absorpt_coefficient_mu 9.579
_exptl_absorpt_correction_T_max 0.826
_exptl_absorpt_correction_T_min 0.507
_exptl_absorpt_correction_type multi-scan
_exptl_absorpt_process_details 'SADABS, Sheldrick (2004)'
_exptl_crystal_colour colorless
_exptl_crystal_density_diffrn 2.453
_exptl_crystal_density_method 'not measured'
_exptl_crystal_description plate
_exptl_crystal_F_000 1064
_exptl_crystal_size_max 0.12
_exptl_crystal_size_mid 0.06
_exptl_crystal_size_min 0.02
_refine_diff_density_max 1.445
_refine_diff_density_min -0.965
_refine_diff_density_rms 0.191
_refine_ls_abs_structure_details 'Flack H D (1983), Acta Cryst. A39, 876-881'
_refine_ls_abs_structure_Flack 0.000(13)
_refine_ls_extinction_method none
_refine_ls_goodness_of_fit_ref 0.683
_refine_ls_hydrogen_treatment constr
_refine_ls_matrix_type full
_refine_ls_number_parameters 236
_refine_ls_number_reflns 2762
_refine_ls_number_restraints 12
_refine_ls_restrained_S_all 0.682
_refine_ls_R_factor_all 0.0525
_refine_ls_R_factor_gt 0.0361
_refine_ls_shift/su_max 0.001
_refine_ls_shift/su_mean 0.000
_refine_ls_structure_factor_coef Fsqd
_refine_ls_weighting_details 'calc w=1/[\s^2^(Fo^2^)+(0.0000P)^2^+0.0000P] where P=(Fo^2^+2Fc^2^)/3'
_refine_ls_weighting_scheme calc
_refine_ls_wR_factor_gt 0.0468
_refine_ls_wR_factor_ref 0.0510
_reflns_number_gt 2164
_reflns_number_total 2762
_reflns_threshold_expression >2sigma(I)
_cod_data_source_file cg800029z-file018.cif
_cod_data_source_block 2
_cod_database_code 4503546

loop_
_symmetry_equiv_pos_as_xyz
'x, y, z'
'-x+1/2, -y, z+1/2'
'-x, y+1/2, -z+1/2'
'x+1/2, -y+1/2, -z'

loop_
_atom_site_label
_atom_site_type_symbol
_atom_site_fract_x
_atom_site_fract_y
_atom_site_fract_z
_atom_site_U_iso_or_equiv
_atom_site_adp_type
_atom_site_occupancy
_atom_site_symmetry_multiplicity
_atom_site_calc_flag
_atom_site_refinement_flags
Th1 Th 0.01890(4) 0.63916(4) 0.12017(2) 0.01128(9) Uani 1 1 d .
C1 C 0.2119(13) 0.7425(12) -0.0552(7) 0.021(3) Uani 1 1 d U
C2 C -0.3514(9) 0.6672(10) 0.1194(8) 0.017(3) Uani 1 1 d .
C3 C -0.4936(11) 0.6714(8) 0.1401(5) 0.017(3) Uani 1 1 d .
H3 H -0.5548 0.7275 0.1124 0.020 Uiso 1 1 calc R
C4 C -0.3087(12) 0.4993(12) 0.2116(8) 0.022(3) Uani 1 1 d .
H4 H -0.2485 0.4371 0.2344 0.026 Uiso 1 1 calc R
C5 C -0.4470(13) 0.5012(12) 0.2363(7) 0.029(4) Uani 1 1 d .
H5 H -0.4773 0.4416 0.2764 0.035 Uiso 1 1 calc R
C6 C 0.3077(12) 0.5938(13) 0.2370(9) 0.027(4) Uani 1 1 d .
C7 C 0.4612(12) 0.5889(11) 0.2031(6) 0.020(3) Uani 1 1 d .
C8 C -0.2748(9) 0.2985(9) -0.1196(8) 0.017(3) Uani 1 1 d .
H8 H -0.2914 0.3689 -0.1555 0.020 Uiso 1 1 calc R
C9 C 0.1688(11) 0.3242(10) 0.1357(7) 0.018(3) Uani 1 1 d .
C10 C -0.1705(13) 0.2082(14) 0.0004(8) 0.032(4) Uani 1 1 d .
H10 H -0.1201 0.2174 0.0492 0.039 Uiso 1 1 calc R
C11 C 0.2770(14) 0.4147(13) 0.0224(8) 0.031(4) Uani 1 1 d .
H11 H 0.3012 0.4888 -0.0087 0.037 Uiso 1 1 calc R
C12 C -0.1937(12) 0.3173(12) -0.0501(8) 0.022(3) Uani 1 1 d .
C13 C -0.1417(13) 0.4538(13) -0.0288(8) 0.020(3) Uani 1 1 d U
C14 C 0.0740(11) 0.3431(13) 0.2077(7) 0.018(3) Uani 1 1 d .
O1 O 0.2247(7) 0.6654(9) 0.1917(5) 0.024(2) Uani 1 1 d .
O2 O 0.0109(9) 0.4503(6) 0.2156(4) 0.0159(17) Uani 1 1 d .
O3 O -0.0647(8) 0.7447(7) 0.2439(4) 0.024(2) Uani 1 1 d .
O4 O -0.1731(9) 0.5464(8) -0.0732(5) 0.038(3) Uani 1 1 d .
O5 O -0.0719(9) 0.4624(8) 0.0383(5) 0.029(3) Uani 1 1 d .
O6 O -0.1599(8) 0.7700(8) 0.0545(5) 0.019(2) Uani 1 1 d .
O7 O 0.0769(6) 0.8862(6) 0.1178(5) 0.0213(18) Uani 1 1 d .
O8 O 0.1266(7) 0.6863(7) -0.0050(5) 0.022(2) Uani 1 1 d .
O9 O 0.2804(10) 0.5280(12) 0.2972(6) 0.066(4) Uani 1 1 d .
N1 N -0.2603(9) 0.5856(9) 0.1552(5) 0.014(2) Uani 1 1 d .
N2 N 0.1916(10) 0.4309(9) 0.0884(6) 0.017(2) Uani 1 1 d .

loop_
_atom_site_aniso_label
_atom_site_aniso_U_11
_atom_site_aniso_U_22
_atom_site_aniso_U_33
_atom_site_aniso_U_23
_atom_site_aniso_U_13
_atom_site_aniso_U_12
Th1 0.00942(17) 0.01125(17) 0.01317(17) 0.0004(2) 0.0007(2) 0.0001(2)
C1 0.022(4) 0.020(4) 0.021(3) -0.001(2) 0.000(2) -0.001(2)
C2 0.011(6) 0.017(7) 0.022(6) 0.010(7) 0.002(6) 0.000(5)
C3 0.012(6) 0.026(7) 0.012(6) 0.012(4) -0.007(5) -0.008(6)
C4 0.003(7) 0.019(8) 0.044(10) 0.019(7) 0.003(6) 0.000(6)
C5 0.018(9) 0.036(9) 0.034(9) 0.023(7) -0.006(6) 0.003(7)
C6 0.014(8) 0.032(9) 0.037(10) -0.003(7) -0.016(7) 0.000(6)
C7 0.012(7) 0.030(8) 0.018(7) 0.002(5) -0.004(6) -0.004(6)
C8 0.017(6) 0.009(6) 0.024(7) 0.004(7) -0.015(7) -0.001(5)
C9 0.023(7) 0.015(7) 0.017(8) 0.000(6) -0.001(6) 0.008(5)
C10 0.035(10) 0.035(10) 0.027(9) -0.011(7) -0.021(7) -0.006(7)
C11 0.049(10) 0.020(8) 0.025(9) 0.009(7) 0.016(7) 0.012(7)
C12 0.016(8) 0.024(9) 0.024(8) -0.009(6) 0.009(6) -0.002(6)
C13 0.019(4) 0.020(4) 0.021(4) -0.001(2) 0.000(2) -0.002(2)
C14 0.014(6) 0.018(8) 0.023(7) 0.000(7) 0.002(5) -0.001(6)
O1 0.008(4) 0.038(7) 0.025(5) -0.002(5) -0.008(4) 0.004(4)
O2 0.008(5) 0.015(4) 0.025(4) 0.003(3) 0.004(4) 0.003(4)
O3 0.024(5) 0.022(5) 0.026(5) -0.018(4) 0.013(4) -0.010(4)
O4 0.041(6) 0.012(5) 0.060(7) 0.000(5) -0.030(5) -0.001(4)
O5 0.033(6) 0.025(6) 0.029(6) -0.020(4) 0.002(4) -0.005(4)
O6 0.006(5) 0.024(5) 0.026(5) 0.011(4) 0.003(4) -0.004(4)
O7 0.023(4) 0.017(5) 0.024(4) 0.006(5) 0.001(4) -0.011(3)
O8 0.021(5) 0.021(5) 0.023(5) 0.014(4) 0.008(4) 0.002(4)
O9 0.021(6) 0.128(11) 0.048(8) 0.046(8) 0.010(5) -0.004(6)
N1 0.007(5) 0.021(6) 0.014(6) 0.009(5) -0.003(4) -0.001(4)
N2 0.019(6) 0.014(6) 0.018(6) -0.001(5) 0.003(5) 0.004(5)

loop_
_atom_type_symbol
_atom_type_description
_atom_type_scat_dispersion_real
_atom_type_scat_dispersion_imag
_atom_type_scat_source
C C 0.0033 0.0016 'International Tables Vol C Tables 4.2.6.8 and 6.1.1.4'
H H 0.0000 0.0000 'International Tables Vol C Tables 4.2.6.8 and 6.1.1.4'
N N 0.0061 0.0033 'International Tables Vol C Tables 4.2.6.8 and 6.1.1.4'
O O 0.0106 0.0060 'International Tables Vol C Tables 4.2.6.8 and 6.1.1.4'
Th Th -7.2400 8.8979 'International Tables Vol C Tables 4.2.6.8 and 6.1.1.4'

loop_
_geom_angle_atom_site_label_1
_geom_angle_atom_site_label_2
_geom_angle_atom_site_label_3
_geom_angle
_geom_angle_site_symmetry_1
_geom_angle_site_symmetry_3
O1 Th1 O8 91.8(3) . .
O1 Th1 O5 132.7(3) . .
O8 Th1 O5 80.3(3) . .
O1 Th1 O3 79.6(3) . .
O8 Th1 O3 141.6(3) . .
O5 Th1 O3 132.1(3) . .
O1 Th1 O6 140.3(3) . .
O8 Th1 O6 79.8(2) . .
O5 Th1 O6 84.4(3) . .
O3 Th1 O6 83.5(3) . .
O1 Th1 O2 78.5(3) . .
O8 Th1 O2 136.2(2) . .
O5 Th1 O2 76.0(2) . .
O3 Th1 O2 79.0(2) . .
O6 Th1 O2 132.8(3) . .
O1 Th1 O7 73.0(3) . .
O8 Th1 O7 72.0(2) . .
O5 Th1 O7 143.2(3) . .
O3 Th1 O7 69.7(2) . .
O6 Th1 O7 67.4(2) . .
O2 Th1 O7 140.7(2) . .
O1 Th1 N2 70.1(3) . .
O8 Th1 N2 73.8(3) . .
O5 Th1 N2 62.8(3) . .
O3 Th1 N2 134.5(3) . .
O6 Th1 N2 140.5(3) . .
O2 Th1 N2 62.6(3) . .
O7 Th1 N2 128.0(2) . .
O1 Th1 N1 138.1(3) . .
O8 Th1 N1 130.1(3) . .
O5 Th1 N1 67.5(3) . .
O3 Th1 N1 66.2(3) . .
O6 Th1 N1 60.7(2) . .
O2 Th1 N1 72.1(3) . .
O7 Th1 N1 113.7(2) . .
N2 Th1 N1 118.3(3) . .
O6 C1 O8 125.7(11) 4_565 .
O6 C1 C2 118.0(11) 4_565 4_565
O8 C1 C2 116.3(11) . 4_565
N1 C2 C3 123.6(10) . .
N1 C2 C1 113.9(9) . 4_465
C3 C2 C1 122.4(10) . 4_465
C7 C3 C2 117.5(10) 1_455 .
C7 C3 H3 121.3 1_455 .
C2 C3 H3 121.3 . .
N1 C4 C5 121.3(11) . .
N1 C4 H4 119.4 . .
C5 C4 H4 119.4 . .
C7 C5 C4 121.1(11) 1_455 .
C7 C5 H5 119.5 1_455 .
C4 C5 H5 119.5 . .
O9 C6 O1 128.7(13) . .
O9 C6 C7 117.8(11) . .
O1 C6 C7 113.3(12) . .
C5 C7 C3 118.5(11) 1_655 1_655
C5 C7 C6 119.4(10) 1_655 .
C3 C7 C6 122.1(10) 1_655 .
C9 C8 C12 120.0(11) 4_455 .
C9 C8 H8 120.0 4_455 .
C12 C8 H8 120.0 . .
N2 C9 C8 123.4(11) . 4
N2 C9 C14 116.3(10) . .
C8 C9 C14 120.3(11) 4 .
C11 C10 C12 119.4(12) 4_455 .
C11 C10 H10 120.3 4_455 .
C12 C10 H10 120.3 . .
N2 C11 C10 122.5(11) . 4
N2 C11 H11 118.7 . .
C10 C11 H11 118.7 4 .
C8 C12 C10 117.5(11) . .
C8 C12 C13 120.0(11) . .
C10 C12 C13 122.4(12) . .
O4 C13 O5 125.4(12) . .
O4 C13 C12 119.0(11) . .
O5 C13 C12 115.6(12) . .
O2 C14 O3 125.5(10) . 3_545
O2 C14 C9 119.3(10) . .
O3 C14 C9 115.2(11) 3_545 .
C6 O1 Th1 138.1(8) . .
C14 O2 Th1 126.4(7) . .
C14 O3 Th1 152.2(8) 3 .
C13 O5 Th1 135.6(8) . .
C1 O6 Th1 130.4(7) 4_465 .
C1 O8 Th1 157.7(8) . .
C2 N1 C4 117.7(9) . .
C2 N1 Th1 115.1(7) . .
C4 N1 Th1 126.6(7) . .
C9 N2 C11 116.9(10) . .
C9 N2 Th1 114.3(7) . .
C11 N2 Th1 127.6(8) . .

loop_
_geom_bond_atom_site_label_1
_geom_bond_atom_site_label_2
_geom_bond_distance
_geom_bond_site_symmetry_2
Th1 O1 2.307(7) .
Th1 O8 2.323(7) .
Th1 O5 2.384(8) .
Th1 O3 2.403(7) .
Th1 O6 2.413(7) .
Th1 O2 2.451(6) .
Th1 O7 2.550(6) .
Th1 N2 2.724(9) .
Th1 N1 2.795(8) .
C1 O6 1.239(13) 4_565
C1 O8 1.285(13) .
C1 C2 1.508(15) 4_565
C2 N1 1.333(12) .
C2 C3 1.408(13) .
C2 C1 1.508(15) 4_465
C3 C7 1.385(12) 1_455
C3 H3 0.9300 .
C4 N1 1.343(13) .
C4 C5 1.389(16) .
C4 H4 0.9300 .
C5 C7 1.359(14) 1_455
C5 H5 0.9300 .
C6 O9 1.207(15) .
C6 O1 1.302(14) .
C6 C7 1.575(16) .
C7 C5 1.359(14) 1_655
C7 C3 1.385(12) 1_655
C8 C9 1.374(13) 4_455
C8 C12 1.381(15) .
C8 H8 0.9300 .
C9 N2 1.337(13) .
C9 C8 1.374(13) 4
C9 C14 1.491(14) .
C10 C11 1.387(16) 4_455
C10 C12 1.387(16) .
C10 H10 0.9300 .
C11 N2 1.356(14) .
C11 C10 1.387(16) 4
C11 H11 0.9300 .
C12 C13 1.503(16) .
C13 O4 1.215(13) .
C13 O5 1.279(13) .
C14 O2 1.245(13) .
C14 O3 1.266(13) 3_545
O3 C14 1.266(13) 3
O6 C1 1.239(13) 4_465
